data_8104612
loop_
_publ_author_name
'Wang, Li-Hua'
'Tai, Xi-Shi'

_publ_section_title
;
 The crystal structure of
 (2-hydroxy-5-methyl-phenyl)-(1H-pyrazol-4-yl)-methanone hemihydrate,
 C11H10.5N2O2.5
;
_journal_issue 6
_journal_name_full 'Zeitschrift f\"ur Kristallographie - New Crystal Structures'
_journal_page_first 1377
_journal_page_last 1378
_journal_paper_doi 10.1515/ncrs-2021-0353
_journal_volume 236
_journal_year 2021
_chemical_formula_sum 'C11 H10.5 N2 O2.5'
_chemical_formula_weight 210.71
_space_group_crystal_system monoclinic
_space_group_IT_number 14
_space_group_name_Hall '-P 2ybc'
_space_group_name_H-M_alt 'P 1 21/c 1'
_atom_sites_solution_hydrogens mixed
_cell_angle_alpha 90
_cell_angle_beta 96.244(10)
_cell_angle_gamma 90
_cell_formula_units_Z 4
_cell_length_a 4.9681(4)
_cell_length_b 32.634(4)
_cell_length_c 6.2373(10)
_cell_measurement_reflns_used 1245
_cell_measurement_temperature 293(2)
_cell_measurement_theta_max 25.4880
_cell_measurement_theta_min 2.4940
_cell_volume 1005.2(2)
_computing_cell_refinement 'CrysAlisPro 1.171.38.43f (Rigaku OD, 2015)'
_computing_data_collection 'CrysAlisPro 1.171.38.43f (Rigaku OD, 2015)'
_computing_data_reduction 'CrysAlisPro 1.171.38.43f (Rigaku OD, 2015)'
_computing_molecular_graphics 'Olex2 1.5 (Dolomanov et al., 2009)'
_computing_publication_material 'Olex2 1.5 (Dolomanov et al., 2009)'
_computing_structure_refinement 'SHELXL-2018/3 (Sheldrick, 2018)'
_computing_structure_solution 'SHELXT 2018/2 (Sheldrick, 2018)'
_diffrn_ambient_temperature 293(2)
_diffrn_detector_area_resol_mean 10.5368
_diffrn_measured_fraction_theta_full 0.992
_diffrn_measured_fraction_theta_max 0.992
_diffrn_measurement_device_type 'SuperNova (Mo) X-ray Source'
_diffrn_measurement_method '\w scans'
_diffrn_radiation_type MoK\a
_diffrn_radiation_wavelength 0.71073
_diffrn_reflns_av_R_equivalents 0.0573
_diffrn_reflns_av_unetI/netI 0.0928
_diffrn_reflns_Laue_measured_fraction_full 0.992
_diffrn_reflns_Laue_measured_fraction_max 0.992
_diffrn_reflns_limit_h_max 6
_diffrn_reflns_limit_h_min -6
_diffrn_reflns_limit_k_max 34
_diffrn_reflns_limit_k_min -40
_diffrn_reflns_limit_l_max 7
_diffrn_reflns_limit_l_min -7
_diffrn_reflns_number 6368
_diffrn_reflns_point_group_measured_fraction_full 0.992
_diffrn_reflns_point_group_measured_fraction_max 0.992
_diffrn_reflns_theta_full 26.499
_diffrn_reflns_theta_max 26.499
_diffrn_reflns_theta_min 5.144
_diffrn_source 'micro-focus sealed X-ray tube'
_exptl_absorpt_coefficient_mu 0.101
_exptl_absorpt_correction_T_max 1.00000
_exptl_absorpt_correction_T_min 0.53751
_exptl_absorpt_correction_type multi-scan
_exptl_absorpt_process_details
;
CrysAlisPro 1.171.38.43f (Rigaku Oxford Diffraction, 2015)
Empirical absorption correction using spherical harmonics,
implemented in SCALE3 ABSPACK scaling algorithm.
;
_exptl_crystal_colour colourless
_exptl_crystal_density_diffrn 1.392
_exptl_crystal_description prism
_exptl_crystal_F_000 442
_exptl_crystal_size_max 0.14
_exptl_crystal_size_mid 0.11
_exptl_crystal_size_min 0.09
_refine_diff_density_max 0.245
_refine_diff_density_min -0.224
_refine_diff_density_rms 0.054
_refine_ls_extinction_coef 0.0057(11)
_refine_ls_extinction_expression Fc^*^=kFc[1+0.001xFc^2^\l^3^/sin(2\q)]^-1/4^
_refine_ls_extinction_method 'SHELXL-2018/3 (Sheldrick 2018)'
_refine_ls_goodness_of_fit_ref 1.051
_refine_ls_hydrogen_treatment mixed
_refine_ls_matrix_type full
_refine_ls_number_parameters 164
_refine_ls_number_reflns 2068
_refine_ls_number_restraints 7
_refine_ls_restrained_S_all 1.056
_refine_ls_R_factor_all 0.1161
_refine_ls_R_factor_gt 0.0595
_refine_ls_shift/su_max 0.000
_refine_ls_shift/su_mean 0.000
_refine_ls_structure_factor_coef Fsqd
_refine_ls_weighting_details 'w=1/[\s^2^(Fo^2^)+(0.0100P)^2^+0.6000P] where P=(Fo^2^+2Fc^2^)/3'
_refine_ls_weighting_scheme calc
_refine_ls_wR_factor_gt 0.0879
_refine_ls_wR_factor_ref 0.1112
_reflns_Friedel_coverage 0.000
_reflns_Friedel_fraction_full .
_reflns_Friedel_fraction_max .
_reflns_number_gt 1262
_reflns_number_total 2068
_reflns_threshold_expression 'I > 2\s(I)'
_cod_data_source_file suppl_j_ncrs-2021-0353_suppl.cif
_cod_data_source_block d9
_cod_original_cell_volume 1005.3(2)
_cod_original_sg_symbol_H-M 'P 21/c'
_cod_original_formula_sum 'C11 H10.50 N2 O2.50'
_cod_database_code 8104612
_shelx_space_group_comment
;
The symmetry employed for this shelxl refinement is uniquely defined
by the following loop, which should always be used as a source of
symmetry information in preference to the above space-group names.
They are only intended as comments.
;

loop_
_space_group_symop_operation_xyz
'x, y, z'
'-x, y+1/2, -z+1/2'
'-x, -y, -z'
'x, -y-1/2, z-1/2'

loop_
_atom_site_label
_atom_site_type_symbol
_atom_site_fract_x
_atom_site_fract_y
_atom_site_fract_z
_atom_site_U_iso_or_equiv
_atom_site_adp_type
_atom_site_occupancy
_atom_site_site_symmetry_order
_atom_site_calc_flag
_atom_site_refinement_flags_posn
_atom_site_refinement_flags_adp
_atom_site_refinement_flags_occupancy
_atom_site_disorder_assembly
_atom_site_disorder_group
O1 O 1.2216(3) 0.36061(6) 0.9199(3) 0.0360(5) Uani 1 1 d . . . . .
H1 H 1.127239 0.379146 0.959739 0.054 Uiso 1 1 calc R U . . .
O2 O 0.8191(3) 0.41007(6) 0.8936(3) 0.0357(5) Uani 1 1 d . . . . .
H2 H 0.580(5) 0.4209(8) 0.225(5) 0.044(9) Uiso 1 1 d . . . . .
N1 N 0.2968(4) 0.45836(7) 0.3128(4) 0.0358(6) Uani 1 1 d . . . . .
N2 N 0.2171(4) 0.46985(7) 0.5065(4) 0.0324(6) Uani 1 1 d . . . . .
C1 C 0.8802(4) 0.36404(7) 0.6128(5) 0.0252(7) Uani 1 1 d . . . . .
C2 C 1.1108(5) 0.34634(8) 0.7264(5) 0.0262(6) Uani 1 1 d . . . . .
C3 C 1.2334(5) 0.31289(8) 0.6394(5) 0.0325(7) Uani 1 1 d . . . . .
H3 H 1.390893 0.301855 0.710989 0.039 Uiso 1 1 calc R U . . .
C4 C 1.1240(5) 0.29620(8) 0.4497(5) 0.0321(7) Uani 1 1 d . . . . .
H4 H 1.209410 0.273843 0.394069 0.038 Uiso 1 1 calc R U . . .
C5 C 0.8882(5) 0.31146(8) 0.3361(5) 0.0285(7) Uani 1 1 d . . . . .
H5 H 0.341(5) 0.4545(7) 0.804(5) 0.026(8) Uiso 1 1 d . . . . .
C6 C 0.7726(5) 0.34535(8) 0.4200(5) 0.0289(7) Uani 1 1 d . . . . .
H6 H 0.616612 0.356315 0.345783 0.035 Uiso 1 1 calc R U . . .
C7 C 0.7620(6) 0.29137(9) 0.1324(5) 0.0415(8) Uani 1 1 d . . . . .
H7A H 0.590366 0.303959 0.087880 0.062 Uiso 1 1 calc R U . . .
H7B H 0.735855 0.262724 0.158396 0.062 Uiso 1 1 calc R U . . .
H7C H 0.879257 0.294605 0.020967 0.062 Uiso 1 1 calc R U . . .
H2N H 0.095(9) 0.4889(15) 0.518(9) 0.031(16) Uiso 0.5 1 d . . P . .
C8 C 0.7530(5) 0.39999(8) 0.7025(5) 0.0268(7) Uani 1 1 d . . . . .
C9 C 0.5496(5) 0.42466(8) 0.5741(5) 0.0263(7) Uani 1 1 d . . . . .
C10 C 0.4969(5) 0.43106(8) 0.3529(6) 0.0328(7) Uani 1 1 d . . . . .
C11 C 0.3684(5) 0.45067(8) 0.6621(6) 0.0308(7) Uani 1 1 d . . . . .
O3 O -0.0781(7) 0.49057(13) 0.0006(8) 0.0429(12) Uani 0.5 1 d D U P . .
H3A H 0.053(17) 0.480(3) 0.106(14) 0.40(6) Uiso 1 1 d D . . . .

loop_
_atom_site_aniso_label
_atom_site_aniso_U_11
_atom_site_aniso_U_22
_atom_site_aniso_U_33
_atom_site_aniso_U_23
_atom_site_aniso_U_13
_atom_site_aniso_U_12
O1 0.0335(11) 0.0358(12) 0.0368(15) 0.0011(10) -0.0046(9) 0.0056(8)
O2 0.0363(10) 0.0387(12) 0.0309(15) -0.0008(10) -0.0017(9) 0.0068(8)
N1 0.0360(13) 0.0335(14) 0.0374(18) -0.0001(12) 0.0020(11) 0.0089(10)
N2 0.0256(12) 0.0279(14) 0.0434(19) 0.0009(12) 0.0026(11) 0.0070(10)
C1 0.0208(13) 0.0233(14) 0.0319(19) 0.0057(12) 0.0047(12) 0.0004(10)
C2 0.0231(13) 0.0254(14) 0.0298(19) 0.0063(13) 0.0020(12) -0.0021(10)
C3 0.0218(13) 0.0315(16) 0.044(2) 0.0082(14) 0.0020(13) 0.0051(11)
C4 0.0318(15) 0.0270(15) 0.039(2) 0.0050(14) 0.0100(14) 0.0055(11)
C5 0.0314(14) 0.0258(15) 0.0289(19) 0.0035(12) 0.0063(12) -0.0004(11)
C6 0.0243(13) 0.0269(15) 0.035(2) 0.0071(13) 0.0017(12) 0.0039(11)
C7 0.0441(17) 0.0383(18) 0.042(2) -0.0032(15) 0.0049(15) 0.0074(13)
C8 0.0218(13) 0.0273(15) 0.032(2) 0.0036(13) 0.0043(12) -0.0019(10)
C9 0.0231(13) 0.0253(14) 0.0301(19) 0.0027(12) 0.0016(12) 0.0016(10)
C10 0.0319(15) 0.0291(16) 0.037(2) 0.0041(14) 0.0003(14) 0.0042(12)
C11 0.0288(15) 0.0307(16) 0.034(2) 0.0016(15) 0.0079(14) 0.0032(11)
O3 0.0470(19) 0.0410(18) 0.0400(19) -0.0006(15) 0.0018(16) 0.0090(14)

loop_
_atom_type_symbol
_atom_type_description
_atom_type_scat_dispersion_real
_atom_type_scat_dispersion_imag
_atom_type_scat_source
C C 0.0033 0.0016 'International Tables Vol C Tables 4.2.6.8 and 6.1.1.4'
H H 0.0000 0.0000 'International Tables Vol C Tables 4.2.6.8 and 6.1.1.4'
N N 0.0061 0.0033 'International Tables Vol C Tables 4.2.6.8 and 6.1.1.4'
O O 0.0106 0.0060 'International Tables Vol C Tables 4.2.6.8 and 6.1.1.4'

loop_
_geom_angle_atom_site_label_1
_geom_angle_atom_site_label_2
_geom_angle_atom_site_label_3
_geom_angle
_geom_angle_site_symmetry_1
_geom_angle_site_symmetry_3
C2 O1 H1 109.5 . .
C10 N1 N2 107.4(3) . .
C11 N2 N1 108.9(2) . .
C11 N2 H2N 128(4) . .
N1 N2 H2N 123(4) . .
C6 C1 C2 117.9(2) . .
C6 C1 C8 122.3(2) . .
C2 C1 C8 119.8(3) . .
O1 C2 C3 117.8(2) . .
O1 C2 C1 122.6(2) . .
C3 C2 C1 119.6(3) . .
C4 C3 C2 120.2(2) . .
C4 C3 H3 119.9 . .
C2 C3 H3 119.9 . .
C3 C4 C5 122.3(3) . .
C3 C4 H4 118.9 . .
C5 C4 H4 118.9 . .
C6 C5 C4 117.1(3) . .
C6 C5 C7 121.2(2) . .
C4 C5 C7 121.6(2) . .
C5 C6 C1 122.7(2) . .
C5 C6 H6 118.6 . .
C1 C6 H6 118.6 . .
C5 C7 H7A 109.5 . .
C5 C7 H7B 109.5 . .
H7A C7 H7B 109.5 . .
C5 C7 H7C 109.5 . .
H7A C7 H7C 109.5 . .
H7B C7 H7C 109.5 . .
O2 C8 C9 118.3(2) . .
O2 C8 C1 119.7(2) . .
C9 C8 C1 122.1(3) . .
C10 C9 C11 103.8(2) . .
C10 C9 C8 132.1(2) . .
C11 C9 C8 123.9(3) . .
N1 C10 C9 109.9(3) . .
N1 C10 H2 116.0(17) . .
C9 C10 H2 134.0(17) . .
N2 C11 C9 109.9(3) . .
N2 C11 H5 121.0(16) . .
C9 C11 H5 129.1(16) . .
O3 O3 H3A 76(7) 3_565 .

loop_
_geom_bond_atom_site_label_1
_geom_bond_atom_site_label_2
_geom_bond_distance
_geom_bond_site_symmetry_2
O1 C2 1.353(3) .
O1 H1 0.8200 .
O2 C8 1.246(3) .
N1 C10 1.338(3) .
N1 N2 1.365(3) .
N2 C11 1.319(4) .
N2 H2N 0.88(4) .
C1 C6 1.401(4) .
C1 C2 1.404(3) .
C1 C8 1.472(3) .
C2 C3 1.389(4) .
C3 C4 1.361(4) .
C3 H3 0.9300 .
C4 C5 1.393(4) .
C4 H4 0.9300 .
C5 C6 1.376(3) .
C5 C7 1.504(4) .
C6 H6 0.9300 .
C7 H7A 0.9600 .
C7 H7B 0.9600 .
C7 H7C 0.9600 .
C8 C9 1.461(4) .
C9 C10 1.392(4) .
C9 C11 1.393(4) .
C10 H2 0.99(3) .
C11 H5 0.92(3) .
O3 O3 0.991(7) 3_565
O3 H3A 0.943(10) .

loop_
_geom_torsion_atom_site_label_1
_geom_torsion_atom_site_label_2
_geom_torsion_atom_site_label_3
_geom_torsion_atom_site_label_4
_geom_torsion
_geom_torsion_site_symmetry_1
_geom_torsion_site_symmetry_2
_geom_torsion_site_symmetry_3
_geom_torsion_site_symmetry_4
C10 N1 N2 C11 1.2(3) . . . .
C6 C1 C2 O1 -176.2(2) . . . .
C8 C1 C2 O1 1.1(4) . . . .
C6 C1 C2 C3 3.9(4) . . . .
C8 C1 C2 C3 -178.8(2) . . . .
O1 C2 C3 C4 177.2(2) . . . .
C1 C2 C3 C4 -2.9(4) . . . .
C2 C3 C4 C5 -0.1(4) . . . .
C3 C4 C5 C6 2.0(4) . . . .
C3 C4 C5 C7 -176.9(3) . . . .
C4 C5 C6 C1 -0.9(4) . . . .
C7 C5 C6 C1 178.0(2) . . . .
C2 C1 C6 C5 -2.0(4) . . . .
C8 C1 C6 C5 -179.3(2) . . . .
C6 C1 C8 O2 164.5(2) . . . .
C2 C1 C8 O2 -12.7(4) . . . .
C6 C1 C8 C9 -15.5(4) . . . .
C2 C1 C8 C9 167.2(2) . . . .
O2 C8 C9 C10 155.1(3) . . . .
C1 C8 C9 C10 -24.8(4) . . . .
O2 C8 C9 C11 -19.8(4) . . . .
C1 C8 C9 C11 160.3(2) . . . .
N2 N1 C10 C9 -0.2(3) . . . .
C11 C9 C10 N1 -0.8(3) . . . .
C8 C9 C10 N1 -176.5(3) . . . .
N1 N2 C11 C9 -1.8(3) . . . .
C10 C9 C11 N2 1.6(3) . . . .
C8 C9 C11 N2 177.7(2) . . . .
